data_4308342
loop_
_publ_author_name
'Steven M. Berry'
'Deborah C. Bebout'
'Raymond J. Butcher'

_publ_section_title
;
Solid-State and Solution-State Coordination Chemistry of the Zinc Triad
with the Mixed N,S Donor Ligand Bis(2-methylpyridyl) Sulfide
;
_journal_name_full 'Inorganic Chemistry'
_journal_page_first 27
_journal_page_last 39
_journal_paper_doi 10.1021/ic048915s
_journal_volume 44
_journal_year 2005
_chemical_formula_sum 'C26 H26 Cl2 N5 O8 S2 Zn'
_chemical_formula_weight 736.91
_chemical_name_systematic
; 
 ? 
;
_space_group_IT_number 63
_symmetry_cell_setting orthorhombic
_symmetry_space_group_name_Hall '-C 2c 2'
_symmetry_space_group_name_H-M 'C m c m'
_atom_sites_solution_hydrogens geom
_atom_sites_solution_primary direct
_atom_sites_solution_secondary difmap
_audit_creation_method SHELXL-97
_cell_angle_alpha 90.00
_cell_angle_beta 90.00
_cell_angle_gamma 90.00
_cell_formula_units_Z 4
_cell_length_a 15.1477(9)
_cell_length_b 11.9972(7)
_cell_length_c 17.1143(11)
_cell_measurement_temperature 93(2)
_cell_volume 3110.2(3)
_computing_cell_refinement 'Bruker SMART'
_computing_data_collection 'Bruker SMART'
_computing_data_reduction 'Bruker SHELXTL'
_computing_molecular_graphics 'Bruker SHELXTL'
_computing_publication_material 'Bruker SHELXTL'
_computing_structure_refinement 'SHELXL-97 (Sheldrick, 1997)'
_computing_structure_solution 'SHELXS-97 (Sheldrick, 1990)'
_diffrn_ambient_temperature 93(2)
_diffrn_measured_fraction_theta_full 0.984
_diffrn_measured_fraction_theta_max 0.984
_diffrn_measurement_device_type 'CCD area detector'
_diffrn_measurement_method 'phi and omega scans'
_diffrn_radiation_monochromator graphite
_diffrn_radiation_source 'fine-focus sealed tube'
_diffrn_radiation_type MoK\a
_diffrn_radiation_wavelength 0.71073
_diffrn_reflns_av_R_equivalents 0.0335
_diffrn_reflns_av_sigmaI/netI 0.0176
_diffrn_reflns_limit_h_max 18
_diffrn_reflns_limit_h_min -19
_diffrn_reflns_limit_k_max 15
_diffrn_reflns_limit_k_min -15
_diffrn_reflns_limit_l_max 22
_diffrn_reflns_limit_l_min -22
_diffrn_reflns_number 11754
_diffrn_reflns_theta_full 28.30
_diffrn_reflns_theta_max 28.30
_diffrn_reflns_theta_min 2.17
_exptl_absorpt_coefficient_mu 1.151
_exptl_absorpt_correction_T_max 0.894386
_exptl_absorpt_correction_T_min 0.725900
_exptl_absorpt_correction_type multi-scan
_exptl_crystal_colour colorless
_exptl_crystal_density_diffrn 1.574
_exptl_crystal_density_method 'not measured'
_exptl_crystal_description chunk
_exptl_crystal_F_000 1508
_exptl_crystal_size_max 0.35
_exptl_crystal_size_mid 0.40
_exptl_crystal_size_min 0.55
_refine_diff_density_max 0.344
_refine_diff_density_min -0.466
_refine_diff_density_rms 0.059
_refine_ls_extinction_method none
_refine_ls_goodness_of_fit_ref 1.039
_refine_ls_hydrogen_treatment mixed
_refine_ls_matrix_type full
_refine_ls_number_parameters 116
_refine_ls_number_reflns 2035
_refine_ls_number_restraints 0
_refine_ls_restrained_S_all 1.039
_refine_ls_R_factor_all 0.0249
_refine_ls_R_factor_gt 0.0226
_refine_ls_shift/su_max 0.001
_refine_ls_shift/su_mean 0.000
_refine_ls_structure_factor_coef Fsqd
_refine_ls_weighting_details 'calc w=1/[\s^2^(Fo^2^)+(0.0398P)^2^+1.8496P] where P=(Fo^2^+2Fc^2^)/3'
_refine_ls_weighting_scheme calc
_refine_ls_wR_factor_gt 0.0618
_refine_ls_wR_factor_ref 0.0627
_reflns_number_gt 1877
_reflns_number_total 2035
_reflns_threshold_expression >2sigma(I)
_cod_data_source_file ic048915ssi20041008_105057_3.cif
_cod_data_source_block Zn(1)2(ClO4)2
_cod_depositor_comments
;
The following automatic conversions were performed:
'_symmetry_cell_setting' value 'Orthorhombic' changed to 'orthorhombic'
according to '/home/saulius/struct/CIF-dictionaries/cif_core.dic'
dictionary named 'cif_core.dic' version 2.4.1 from 2010-06-29.

Automatic conversion script
Id: cif_fix_enum 1527 2010-12-29 10:47:43Z saulius 
;
_cod_database_code 4308342

loop_
_symmetry_equiv_pos_as_xyz
'x, y, z'
'-x, -y, z+1/2'
'-x, y, -z+1/2'
'x, -y, -z'
'x+1/2, y+1/2, z'
'-x+1/2, -y+1/2, z+1/2'
'-x+1/2, y+1/2, -z+1/2'
'x+1/2, -y+1/2, -z'
'-x, -y, -z'
'x, y, -z-1/2'
'x, -y, z-1/2'
'-x, y, z'
'-x+1/2, -y+1/2, -z'
'x+1/2, y+1/2, -z-1/2'
'x+1/2, -y+1/2, z-1/2'
'-x+1/2, y+1/2, z'

loop_
_atom_site_label
_atom_site_type_symbol
_atom_site_fract_x
_atom_site_fract_y
_atom_site_fract_z
_atom_site_U_iso_or_equiv
_atom_site_adp_type
_atom_site_occupancy
_atom_site_symmetry_multiplicity
_atom_site_calc_flag
_atom_site_refinement_flags
_atom_site_disorder_assembly
_atom_site_disorder_group
Zn Zn 0.0000 0.0000 0.5000 0.01116(8) Uani 1 4 d S . .
Cl Cl 0.25609(3) 0.05841(3) 0.7500 0.01359(10) Uani 1 2 d S . .
S S 0.0000 0.06608(3) 0.36148(2) 0.01250(10) Uani 1 2 d S . .
O1 O 0.29247(7) 0.00642(8) 0.81904(6) 0.0248(2) Uani 1 1 d . . .
O2 O 0.27683(9) 0.17533(10) 0.7500 0.0229(3) Uani 1 2 d S . .
O3 O 0.16127(9) 0.04334(12) 0.7500 0.0221(3) Uani 1 2 d S . .
N N 0.09517(6) 0.13596(8) 0.51351(6) 0.01345(19) Uani 1 1 d . . .
N1A N 0.0000 0.3586(2) 0.2500 0.0297(5) Uani 1 4 d S . .
C1 C 0.11757(8) 0.17224(10) 0.58536(7) 0.0158(2) Uani 1 1 d . . .
H1A H 0.1083 0.1239 0.6286 0.019 Uiso 1 1 calc R . .
C2 C 0.15348(8) 0.27646(10) 0.59921(7) 0.0178(2) Uani 1 1 d . . .
H2A H 0.1697 0.2986 0.6505 0.021 Uiso 1 1 calc R . .
C3 C 0.16513(8) 0.34780(10) 0.53627(7) 0.0197(2) Uani 1 1 d . . .
H3A H 0.1877 0.4208 0.5440 0.024 Uiso 1 1 calc R . .
C4 C 0.14337(8) 0.31117(10) 0.46177(7) 0.0176(2) Uani 1 1 d . . .
H4A H 0.1512 0.3586 0.4179 0.021 Uiso 1 1 calc R . .
C5 C 0.10992(7) 0.20405(9) 0.45237(7) 0.0131(2) Uani 1 1 d . . .
C6 C 0.09341(8) 0.15952(10) 0.37115(7) 0.0155(2) Uani 1 1 d . . .
H6A H 0.1471 0.1198 0.3535 0.019 Uiso 1 1 calc R . .
H6B H 0.0843 0.2235 0.3355 0.019 Uiso 1 1 calc R . .
C1A C 0.0000 0.4530(2) 0.2500 0.0253(6) Uani 1 4 d S . .
C2A C 0.0000 0.5746(3) 0.2500 0.0426(9) Uani 1 4 d S . .
H1AA H -0.048(3) 0.600(3) 0.2500 0.093(14) Uiso 1 2 d S . .

loop_
_atom_site_aniso_label
_atom_site_aniso_U_11
_atom_site_aniso_U_22
_atom_site_aniso_U_33
_atom_site_aniso_U_23
_atom_site_aniso_U_13
_atom_site_aniso_U_12
Zn 0.01575(14) 0.00979(13) 0.00792(13) 0.00054(9) 0.000 0.000
Cl 0.01843(19) 0.01299(18) 0.00934(18) 0.000 0.000 0.00005(13)
S 0.01692(19) 0.01248(18) 0.00809(18) -0.00061(13) 0.000 0.000
O1 0.0329(5) 0.0245(5) 0.0171(5) 0.0056(3) -0.0085(4) 0.0011(4)
O2 0.0298(7) 0.0129(6) 0.0259(7) 0.000 0.000 -0.0015(5)
O3 0.0193(6) 0.0314(7) 0.0156(6) 0.000 0.000 -0.0032(5)
N 0.0164(5) 0.0127(4) 0.0113(4) 0.0009(3) -0.0007(3) -0.0001(4)
N1A 0.0282(12) 0.0267(13) 0.0342(14) 0.000 0.000 0.000
C1 0.0189(5) 0.0173(5) 0.0112(5) 0.0017(4) -0.0014(4) -0.0013(4)
C2 0.0215(6) 0.0192(6) 0.0126(5) -0.0026(4) -0.0020(5) -0.0019(4)
C3 0.0253(6) 0.0140(5) 0.0198(6) -0.0012(5) -0.0022(5) -0.0043(4)
C4 0.0227(6) 0.0150(5) 0.0151(6) 0.0025(4) -0.0001(5) -0.0024(4)
C5 0.0142(5) 0.0140(5) 0.0110(5) 0.0007(4) 0.0006(4) 0.0008(4)
C6 0.0185(5) 0.0180(5) 0.0100(5) 0.0000(4) 0.0013(4) -0.0038(4)
C1A 0.0196(12) 0.0269(14) 0.0294(14) 0.000 0.000 0.000
C2A 0.0288(16) 0.0215(14) 0.078(3) 0.000 0.000 0.000

loop_
_atom_type_symbol
_atom_type_description
_atom_type_scat_dispersion_real
_atom_type_scat_dispersion_imag
_atom_type_scat_source
C C 0.0033 0.0016 'International Tables Vol C Tables 4.2.6.8 and 6.1.1.4'
H H 0.0000 0.0000 'International Tables Vol C Tables 4.2.6.8 and 6.1.1.4'
N N 0.0061 0.0033 'International Tables Vol C Tables 4.2.6.8 and 6.1.1.4'
O O 0.0106 0.0060 'International Tables Vol C Tables 4.2.6.8 and 6.1.1.4'
S S 0.1246 0.1234 'International Tables Vol C Tables 4.2.6.8 and 6.1.1.4'
Cl Cl 0.1484 0.1585 'International Tables Vol C Tables 4.2.6.8 and 6.1.1.4'
Zn Zn 0.2839 1.4301 'International Tables Vol C Tables 4.2.6.8 and 6.1.1.4'

loop_
_geom_angle_atom_site_label_1
_geom_angle_atom_site_label_2
_geom_angle_atom_site_label_3
_geom_angle
_geom_angle_site_symmetry_1
_geom_angle_site_symmetry_3
_geom_angle_publ_flag
N Zn N 180.00(5) 9_556 . ?
N Zn N 97.62(5) 9_556 12 ?
N Zn N 82.38(5) . 12 ?
N Zn N 82.38(5) 9_556 4_556 ?
N Zn N 97.62(5) . 4_556 ?
N Zn N 180.00(5) 12 4_556 ?
N Zn S 82.18(3) 9_556 9_556 ?
N Zn S 97.82(3) . 9_556 ?
N Zn S 97.82(3) 12 9_556 ?
N Zn S 82.18(3) 4_556 9_556 ?
N Zn S 97.82(3) 9_556 . ?
N Zn S 82.18(3) . . ?
N Zn S 82.18(3) 12 . ?
N Zn S 97.82(3) 4_556 . ?
S Zn S 180.0 9_556 . ?
O2 Cl O1 109.74(5) . 10_557 ?
O2 Cl O1 109.74(5) . . ?
O1 Cl O1 109.68(9) 10_557 . ?
O2 Cl O3 109.80(8) . . ?
O1 Cl O3 108.93(5) 10_557 . ?
O1 Cl O3 108.93(5) . . ?
C6 S C6 102.62(8) . 12 ?
C6 S Zn 96.29(4) . . ?
C6 S Zn 96.29(4) 12 . ?
C5 N C1 118.13(10) . . ?
C5 N Zn 118.64(8) . . ?
C1 N Zn 120.18(8) . . ?
N C1 C2 123.15(11) . . ?
N C1 H1A 118.4 . . ?
C2 C1 H1A 118.4 . . ?
C1 C2 C3 118.32(11) . . ?
C1 C2 H2A 120.8 . . ?
C3 C2 H2A 120.8 . . ?
C2 C3 C4 119.19(11) . . ?
C2 C3 H3A 120.4 . . ?
C4 C3 H3A 120.4 . . ?
C3 C4 C5 119.02(11) . . ?
C3 C4 H4A 120.5 . . ?
C5 C4 H4A 120.5 . . ?
N C5 C4 122.10(11) . . ?
N C5 C6 118.26(10) . . ?
C4 C5 C6 119.58(10) . . ?
C5 C6 S 115.60(8) . . ?
C5 C6 H6A 108.4 . . ?
S C6 H6A 108.4 . . ?
C5 C6 H6B 108.4 . . ?
S C6 H6B 108.4 . . ?
H6A C6 H6B 107.4 . . ?
N1A C1A C2A 180.000(1) . . ?
C1A C2A H1AA 113(3) . . ?

loop_
_geom_bond_atom_site_label_1
_geom_bond_atom_site_label_2
_geom_bond_distance
_geom_bond_site_symmetry_2
_geom_bond_publ_flag
Zn N 2.1892(10) 9_556 ?
Zn N 2.1892(10) . ?
Zn N 2.1892(10) 12 ?
Zn N 2.1892(10) 4_556 ?
Zn S 2.4997(4) 9_556 ?
Zn S 2.4997(4) . ?
Cl O2 1.4374(12) . ?
Cl O1 1.4453(9) 10_557 ?
Cl O1 1.4453(9) . ?
Cl O3 1.4477(13) . ?
S C6 1.8127(12) . ?
S C6 1.8127(12) 12 ?
N C5 1.3461(15) . ?
N C1 1.3478(15) . ?
N1A C1A 1.132(4) . ?
C1 C2 1.3840(16) . ?
C1 H1A 0.9500 . ?
C2 C3 1.3871(17) . ?
C2 H2A 0.9500 . ?
C3 C4 1.3883(17) . ?
C3 H3A 0.9500 . ?
C4 C5 1.3908(16) . ?
C4 H4A 0.9500 . ?
C5 C6 1.5101(15) . ?
C6 H6A 0.9900 . ?
C6 H6B 0.9900 . ?
C1A C2A 1.459(4) . ?
C2A H1AA 0.79(4) . ?

loop_
_geom_hbond_atom_site_label_D
_geom_hbond_atom_site_label_H
_geom_hbond_atom_site_label_A
_geom_hbond_distance_DH
_geom_hbond_distance_HA
_geom_hbond_distance_DA
_geom_hbond_angle_DHA
_geom_hbond_site_symmetry_A
C1 H1A O3 0.95 2.43 3.2816(14) 149.3 .

loop_
_geom_torsion_atom_site_label_1
_geom_torsion_atom_site_label_2
_geom_torsion_atom_site_label_3
_geom_torsion_atom_site_label_4
_geom_torsion
_geom_torsion_site_symmetry_1
_geom_torsion_site_symmetry_2
_geom_torsion_site_symmetry_3
_geom_torsion_site_symmetry_4
_geom_torsion_publ_flag
N Zn S C6 -169.92(5) 9_556 . . . ?
N Zn S C6 10.08(5) . . . . ?
N Zn S C6 93.41(5) 12 . . . ?
N Zn S C6 -86.59(5) 4_556 . . . ?
S Zn S C6 -128.26(4) 9_556 . . . ?
N Zn S C6 86.59(5) 9_556 . . 12 ?
N Zn S C6 -93.41(5) . . . 12 ?
N Zn S C6 -10.08(5) 12 . . 12 ?
N Zn S C6 169.92(5) 4_556 . . 12 ?
S Zn S C6 128.26(5) 9_556 . . 12 ?
N Zn N C5 103.10(7) 9_556 . . . ?
N Zn N C5 -76.90(9) 12 . . . ?
N Zn N C5 103.10(9) 4_556 . . . ?
S Zn N C5 -173.80(8) 9_556 . . . ?
S Zn N C5 6.20(8) . . . . ?
N Zn N C1 -97.01(10) 9_556 . . . ?
N Zn N C1 82.99(9) 12 . . . ?
N Zn N C1 -97.01(9) 4_556 . . . ?
S Zn N C1 -13.91(9) 9_556 . . . ?
S Zn N C1 166.09(9) . . . . ?
C5 N C1 C2 1.11(17) . . . . ?
Zn N C1 C2 -158.88(9) . . . . ?
N C1 C2 C3 1.46(18) . . . . ?
C1 C2 C3 C4 -2.16(18) . . . . ?
C2 C3 C4 C5 0.40(18) . . . . ?
C1 N C5 C4 -2.99(17) . . . . ?
Zn N C5 C4 157.31(9) . . . . ?
C1 N C5 C6 174.03(10) . . . . ?
Zn N C5 C6 -25.66(13) . . . . ?
C3 C4 C5 N 2.27(18) . . . . ?
C3 C4 C5 C6 -174.72(11) . . . . ?
N C5 C6 S 36.52(14) . . . . ?
C4 C5 C6 S -146.38(10) . . . . ?
C6 S C6 C5 72.28(11) 12 . . . ?
Zn S C6 C5 -25.63(9) . . . . ?
